data_2218698
loop_
_publ_author_name
'Weber, Edwin'
'Seichter, Wilhelm'
'Fischer, Conrad'
'Bendrath, L. M. S. Franziska'
'Ibragimov, Bakhtiyar T.'

_publ_section_title
;
 Ethyl anthracene-9-carboxylate
;
_journal_coeditor_code GK2145
_journal_issue 7
_journal_name_full 'Acta Crystallographica Section E'
_journal_page_first o1288
_journal_paper_doi 10.1107/S1600536808017819
_journal_volume 64
_journal_year 2008
_chemical_formula_iupac 'C17 H14 O2'
_chemical_formula_moiety 'C17 H14 O2'
_chemical_formula_sum 'C17 H14 O2'
_chemical_formula_weight 250.28
_chemical_name_systematic
;
Ethyl anthracene-9-carboxylate
;
_space_group_IT_number 33
_symmetry_cell_setting orthorhombic
_symmetry_space_group_name_Hall 'P 2c -2n'
_symmetry_space_group_name_H-M 'P n a 21'
_atom_sites_solution_hydrogens geom
_atom_sites_solution_primary direct
_atom_sites_solution_secondary difmap
_audit_creation_method SHELXL-97
_cell_angle_alpha 90.00
_cell_angle_beta 90.00
_cell_angle_gamma 90.00
_cell_formula_units_Z 4
_cell_length_a 8.5431(6)
_cell_length_b 10.2137(7)
_cell_length_c 14.5426(11)
_cell_measurement_reflns_used 4881
_cell_measurement_temperature 153(2)
_cell_measurement_theta_max 30.48
_cell_measurement_theta_min 2.44
_cell_volume 1268.94(16)
_computing_cell_refinement 'SAINT (Bruker, 2004)'
_computing_data_collection 'APEX2 (Bruker, 2004)'
_computing_data_reduction 'SAINT (Bruker, 2004)'
_computing_molecular_graphics 'ORTEP-3 (Farrugia, 1997)'
_computing_publication_material 'SHELXTL (Sheldrick, 2008)'
_computing_structure_refinement 'SHELXL97 (Sheldrick, 2008)'
_computing_structure_solution 'SHELXS97 (Sheldrick, 2008)'
_diffrn_ambient_temperature 153(2)
_diffrn_measured_fraction_theta_full 0.995
_diffrn_measured_fraction_theta_max 0.995
_diffrn_measurement_device_type 'Bruker Kappa APEXII CCD'
_diffrn_measurement_method '\f and \w'
_diffrn_radiation_monochromator graphite
_diffrn_radiation_source 'fine-focus sealed tube'
_diffrn_radiation_type MoK\a
_diffrn_radiation_wavelength 0.71073
_diffrn_reflns_av_R_equivalents 0.0466
_diffrn_reflns_av_sigmaI/netI 0.0343
_diffrn_reflns_limit_h_max 12
_diffrn_reflns_limit_h_min -11
_diffrn_reflns_limit_k_max 14
_diffrn_reflns_limit_k_min -12
_diffrn_reflns_limit_l_max 13
_diffrn_reflns_limit_l_min -20
_diffrn_reflns_number 15373
_diffrn_reflns_theta_full 30.64
_diffrn_reflns_theta_max 30.64
_diffrn_reflns_theta_min 2.44
_diffrn_standards_decay_% 0
_diffrn_standards_interval_count 0
_diffrn_standards_interval_time 0
_diffrn_standards_number 0
_exptl_absorpt_coefficient_mu 0.085
_exptl_absorpt_correction_type none
_exptl_crystal_colour colourless
_exptl_crystal_density_diffrn 1.310
_exptl_crystal_density_method 'not measured'
_exptl_crystal_description irregular
_exptl_crystal_F_000 528
_exptl_crystal_size_max 0.25
_exptl_crystal_size_mid 0.25
_exptl_crystal_size_min 0.20
_refine_diff_density_max 0.218
_refine_diff_density_min -0.170
_refine_ls_extinction_method none
_refine_ls_goodness_of_fit_ref 1.044
_refine_ls_hydrogen_treatment constr
_refine_ls_matrix_type full
_refine_ls_number_parameters 174
_refine_ls_number_reflns 2020
_refine_ls_number_restraints 1
_refine_ls_restrained_S_all 1.044
_refine_ls_R_factor_all 0.0493
_refine_ls_R_factor_gt 0.0349
_refine_ls_shift/su_max 0.000
_refine_ls_shift/su_mean 0.000
_refine_ls_structure_factor_coef Fsqd
_refine_ls_weighting_details 'calc w=1/[\s^2^(Fo^2^)+(0.0459P)^2^] where P=(Fo^2^+2Fc^2^)/3'
_refine_ls_weighting_scheme calc
_refine_ls_wR_factor_gt 0.0800
_refine_ls_wR_factor_ref 0.0845
_reflns_number_gt 1600
_reflns_number_total 2020
_reflns_threshold_expression I>2\s(I)
_cod_data_source_file gk2145.cif
_cod_data_source_block I
_cod_database_code 2218698

loop_
_symmetry_equiv_pos_as_xyz
'x, y, z'
'-x, -y, z+1/2'
'x+1/2, -y+1/2, z'
'-x+1/2, y+1/2, z+1/2'

loop_
_atom_site_type_symbol
_atom_site_label
_atom_site_fract_x
_atom_site_fract_y
_atom_site_fract_z
_atom_site_U_iso_or_equiv
_atom_site_adp_type
_atom_site_calc_flag
_atom_site_refinement_flags
_atom_site_occupancy
O O1 0.13453(17) 0.82389(13) -0.03306(11) 0.0430(4) Uani d . 1
O O2 0.30770(15) 0.75339(12) 0.07149(10) 0.0316(3) Uani d . 1
C C1 0.28393(19) 0.97928(15) 0.05261(11) 0.0195(3) Uani d . 1
C C2 0.23153(19) 1.03155(15) 0.13680(11) 0.0198(3) Uani d . 1
C C3 0.1270(2) 0.96373(17) 0.19647(11) 0.0233(4) Uani d . 1
H H3 0.0919 0.8805 0.1806 0.028 Uiso calc R 1
C C4 0.0777(2) 1.01972(17) 0.27676(12) 0.0264(4) Uani d . 1
H H4 0.0082 0.9747 0.3145 0.032 Uiso calc R 1
C C5 0.1310(2) 1.14542(18) 0.30335(12) 0.0269(4) Uani d . 1
H H5 0.0973 1.1818 0.3585 0.032 Uiso calc R 1
C C6 0.2313(2) 1.21299(17) 0.24865(12) 0.0249(4) Uani d . 1
H H6 0.2662 1.2951 0.2672 0.030 Uiso calc R 1
C C7 0.2840(2) 1.16012(15) 0.16313(11) 0.0206(3) Uani d . 1
C C8 0.3840(2) 1.22952(16) 0.10477(12) 0.0222(3) Uani d . 1
H H8 0.4185 1.3121 0.1226 0.027 Uiso calc R 1
C C9 0.4334(2) 1.17882(15) 0.02076(11) 0.0210(3) Uani d . 1
C C10 0.5365(2) 1.24932(16) -0.03850(12) 0.0269(4) Uani d . 1
H H10 0.5701 1.3325 -0.0216 0.032 Uiso calc R 1
C C11 0.5865(2) 1.19688(18) -0.11930(14) 0.0307(4) Uani d . 1
H H11 0.6544 1.2441 -0.1567 0.037 Uiso calc R 1
C C12 0.5355(2) 1.07060(19) -0.14688(12) 0.0294(4) Uani d . 1
H H12 0.5700 1.0358 -0.2024 0.035 Uiso calc R 1
C C13 0.4366(2) 1.00008(16) -0.09291(11) 0.0256(4) Uani d . 1
H H13 0.4040 0.9176 -0.1122 0.031 Uiso calc R 1
C C14 0.38172(19) 1.05069(16) -0.00681(11) 0.0201(3) Uani d . 1
C C15 0.2313(2) 0.84551(16) 0.02446(12) 0.0224(3) Uani d . 1
C C16 0.2630(2) 0.61657(16) 0.05647(15) 0.0336(4) Uani d . 1
H H16A 0.3556 0.5640 0.0454 0.040 Uiso calc R 1
H H16B 0.1954 0.6100 0.0031 0.040 Uiso calc R 1
C C17 0.1792(2) 0.56759(19) 0.13964(15) 0.0366(5) Uani d . 1
H H17A 0.2438 0.5802 0.1929 0.055 Uiso calc R 1
H H17B 0.1569 0.4760 0.1324 0.055 Uiso calc R 1
H H17C 0.0830 0.6150 0.1471 0.055 Uiso calc R 1

loop_
_atom_site_aniso_label
_atom_site_aniso_U_11
_atom_site_aniso_U_22
_atom_site_aniso_U_33
_atom_site_aniso_U_12
_atom_site_aniso_U_13
_atom_site_aniso_U_23
O1 0.0469(9) 0.0323(8) 0.0498(9) -0.0006(6) -0.0262(8) -0.0080(6)
O2 0.0389(8) 0.0185(5) 0.0374(7) -0.0030(5) -0.0137(6) -0.0007(5)
C1 0.0205(8) 0.0176(7) 0.0204(7) 0.0016(6) -0.0040(6) -0.0016(6)
C2 0.0201(8) 0.0202(7) 0.0192(7) 0.0007(6) -0.0040(6) 0.0016(6)
C3 0.0239(9) 0.0218(8) 0.0243(9) -0.0021(6) -0.0015(7) 0.0004(6)
C4 0.0260(9) 0.0292(9) 0.0239(8) -0.0010(7) 0.0038(7) 0.0037(7)
C5 0.0303(10) 0.0298(9) 0.0204(8) 0.0032(7) 0.0022(7) -0.0041(7)
C6 0.0293(10) 0.0210(8) 0.0245(8) 0.0005(7) -0.0007(8) -0.0047(7)
C7 0.0220(9) 0.0190(7) 0.0208(7) 0.0012(6) -0.0019(6) -0.0014(6)
C8 0.0241(9) 0.0190(8) 0.0235(8) -0.0008(6) -0.0015(7) -0.0016(6)
C9 0.0203(8) 0.0203(7) 0.0225(7) 0.0015(6) -0.0011(7) 0.0012(6)
C10 0.0262(10) 0.0257(8) 0.0289(9) -0.0027(7) -0.0001(7) 0.0017(7)
C11 0.0293(10) 0.0337(10) 0.0292(9) -0.0003(8) 0.0066(8) 0.0068(8)
C12 0.0298(10) 0.0361(10) 0.0222(8) 0.0067(8) 0.0039(7) -0.0006(7)
C13 0.0286(10) 0.0246(8) 0.0235(8) 0.0021(7) -0.0007(7) -0.0039(6)
C14 0.0198(8) 0.0206(7) 0.0200(8) 0.0025(6) -0.0021(6) -0.0014(6)
C15 0.0232(9) 0.0235(7) 0.0205(7) -0.0007(6) 0.0009(7) -0.0026(7)
C16 0.0422(11) 0.0181(8) 0.0407(10) -0.0045(7) -0.0063(9) -0.0034(7)
C17 0.0353(11) 0.0302(10) 0.0443(11) -0.0068(8) -0.0071(9) 0.0026(9)

loop_
_atom_type_symbol
_atom_type_description
_atom_type_scat_dispersion_real
_atom_type_scat_dispersion_imag
_atom_type_scat_source
C C 0.0033 0.0000 'International Tables Vol C Tables 4.2.6.8 and 6.1.1.4'
H H 0.0000 0.0000 'International Tables Vol C Tables 4.2.6.8 and 6.1.1.4'
O O 0.0106 0.0000 'International Tables Vol C Tables 4.2.6.8 and 6.1.1.4'

loop_
_geom_angle_atom_site_label_1
_geom_angle_atom_site_label_2
_geom_angle_atom_site_label_3
_geom_angle
C15 O2 C16 117.96(15)
C14 C1 C2 121.76(14)
C14 C1 C15 118.97(15)
C2 C1 C15 119.25(15)
C1 C2 C3 122.97(14)
C1 C2 C7 118.56(14)
C3 C2 C7 118.46(14)
C4 C3 C2 120.66(16)
C4 C3 H3 119.7
C2 C3 H3 119.7
C3 C4 C5 120.90(17)
C3 C4 H4 119.6
C5 C4 H4 119.6
C6 C5 C4 120.27(16)
C6 C5 H5 119.9
C4 C5 H5 119.9
C5 C6 C7 121.11(16)
C5 C6 H6 119.4
C7 C6 H6 119.4
C8 C7 C6 121.98(15)
C8 C7 C2 119.44(14)
C6 C7 C2 118.58(15)
C9 C8 C7 121.98(15)
C9 C8 H8 119.0
C7 C8 H8 119.0
C8 C9 C10 121.96(15)
C8 C9 C14 119.34(15)
C10 C9 C14 118.69(15)
C11 C10 C9 121.11(16)
C11 C10 H10 119.4
C9 C10 H10 119.4
C10 C11 C12 120.39(17)
C10 C11 H11 119.8
C12 C11 H11 119.8
C13 C12 C11 120.60(17)
C13 C12 H12 119.7
C11 C12 H12 119.7
C12 C13 C14 121.09(16)
C12 C13 H13 119.5
C14 C13 H13 119.5
C1 C14 C13 122.97(15)
C1 C14 C9 118.88(14)
C13 C14 C9 118.12(15)
O1 C15 O2 124.50(15)
O1 C15 C1 124.58(15)
O2 C15 C1 110.92(14)
O2 C16 C17 108.92(16)
O2 C16 H16A 109.9
C17 C16 H16A 109.9
O2 C16 H16B 109.9
C17 C16 H16B 109.9
H16A C16 H16B 108.3
C16 C17 H17A 109.5
C16 C17 H17B 109.5
H17A C17 H17B 109.5
C16 C17 H17C 109.5
H17A C17 H17C 109.5
H17B C17 H17C 109.5

loop_
_geom_bond_atom_site_label_1
_geom_bond_atom_site_label_2
_geom_bond_distance
O1 C15 1.197(2)
O2 C15 1.334(2)
O2 C16 1.465(2)
C1 C14 1.406(2)
C1 C2 1.409(2)
C1 C15 1.495(2)
C2 C3 1.425(2)
C2 C7 1.439(2)
C3 C4 1.367(2)
C3 H3 0.9300
C4 C5 1.416(3)
C4 H4 0.9300
C5 C6 1.357(3)
C5 H5 0.9300
C6 C7 1.429(2)
C6 H6 0.9300
C7 C8 1.397(2)
C8 C9 1.393(2)
C8 H8 0.9300
C9 C10 1.427(2)
C9 C14 1.438(2)
C10 C11 1.360(3)
C10 H10 0.9300
C11 C12 1.419(3)
C11 H11 0.9300
C12 C13 1.360(3)
C12 H12 0.9300
C13 C14 1.433(2)
C13 H13 0.9300
C16 C17 1.492(3)
C16 H16A 0.9700
C16 H16B 0.9700
C17 H17A 0.9600
C17 H17B 0.9600
C17 H17C 0.9600

loop_
_geom_hbond_atom_site_label_D
_geom_hbond_atom_site_label_H
_geom_hbond_atom_site_label_A
_geom_hbond_site_symmetry_A
_geom_hbond_distance_DH
_geom_hbond_distance_HA
_geom_hbond_distance_DA
_geom_hbond_angle_DHA
C5 H5 O1 2_575 0.93 2.53 3.302(2) 140.4

loop_
_geom_torsion_atom_site_label_1
_geom_torsion_atom_site_label_2
_geom_torsion_atom_site_label_3
_geom_torsion_atom_site_label_4
_geom_torsion
C14 C1 C2 C3 177.19(15)
C15 C1 C2 C3 -1.3(2)
C14 C1 C2 C7 -1.8(2)
C15 C1 C2 C7 179.65(14)
C1 C2 C3 C4 -178.95(16)
C7 C2 C3 C4 0.1(2)
C2 C3 C4 C5 -1.0(3)
C3 C4 C5 C6 0.7(3)
C4 C5 C6 C7 0.6(3)
C5 C6 C7 C8 178.35(17)
C5 C6 C7 C2 -1.5(3)
C1 C2 C7 C8 0.3(2)
C3 C2 C7 C8 -178.70(16)
C1 C2 C7 C6 -179.79(16)
C3 C2 C7 C6 1.2(2)
C6 C7 C8 C9 -178.99(16)
C2 C7 C8 C9 0.9(3)
C7 C8 C9 C10 -179.49(16)
C7 C8 C9 C14 -0.7(3)
C8 C9 C10 C11 178.42(18)
C14 C9 C10 C11 -0.4(3)
C9 C10 C11 C12 0.6(3)
C10 C11 C12 C13 -0.2(3)
C11 C12 C13 C14 -0.3(3)
C2 C1 C14 C13 -179.90(15)
C15 C1 C14 C13 -1.4(2)
C2 C1 C14 C9 2.0(2)
C15 C1 C14 C9 -179.43(15)
C12 C13 C14 C1 -177.67(17)
C12 C13 C14 C9 0.4(3)
C8 C9 C14 C1 -0.8(2)
C10 C9 C14 C1 178.09(15)
C8 C9 C14 C13 -178.94(15)
C10 C9 C14 C13 -0.1(2)
C16 O2 C15 O1 -4.4(3)
C16 O2 C15 C1 176.17(15)
C14 C1 C15 O1 -74.0(2)
C2 C1 C15 O1 104.6(2)
C14 C1 C15 O2 105.43(17)
C2 C1 C15 O2 -76.00(19)
C15 O2 C16 C17 -108.52(18)

loop_
_cod_related_entry_id
_cod_related_entry_database
_cod_related_entry_code
1 ChemSpider 10731016
